data_1541583
loop_
_publ_author_name
'Hou Hongwei'
'Wie Yong-Li'
'Zhu Yu'
'Song Yinglin'
'Fan Yaoting'

_publ_section_title
;
 Two novel two-dimensional cluster polymers ((N Me4)2 (M O S3 Cu3
 (mue2-I)3)) (M= Mo, W): synthesis, crystal structure and interesting
 optical alternation from self-defocusing to self-focusing
;
_journal_name_full 'Inorganica Chimica Acta'
_journal_page_first 421
_journal_page_last 428
_journal_volume 357
_journal_year 2004
_chemical_formula_sum 'C8 H24 Cu3 I3 Mo N2 O S3'
_chemical_name_systematic '(N (C H3)4)2 ((Cu3 Mo O S3) I3)'
_space_group_IT_number 14
_symmetry_space_group_name_Hall '-P 2ybc'
_symmetry_space_group_name_H-M 'P 1 21/c 1'
_cell_angle_alpha 90
_cell_angle_beta 101.54
_cell_angle_gamma 90
_cell_formula_units_Z 4
_cell_length_a 18.145
_cell_length_b 9.146
_cell_length_c 14.306
_cell_volume 2326.148
_citation_journal_id_ASTM ICHAA3
_cod_data_source_file HouHongwei_ICHAA3_2004_473.cif
_cod_data_source_block C8H24Cu3I3Mo1N2O1S3
_cod_original_formula_sum 'C8 H24 Cu3 I3 Mo1 N2 O1 S3'
_cod_database_code 1541583

loop_
_symmetry_equiv_pos_as_xyz
x,y,z
-x,y+1/2,-z+1/2
-x,-y,-z
x,-y-1/2,z-1/2

loop_
_atom_site_label
_atom_site_type_symbol
_atom_site_fract_x
_atom_site_fract_y
_atom_site_fract_z
_atom_site_occupancy
_atom_site_U_iso_or_equiv
H9 H-1 0.017 0.3572 0.515 1 0.0
C6 C+4 0.4685 0.2936 0.4536 1 0.0
S2 S-2 0.16503 0.7387 0.41889 1 0.0
H6 H-1 0.1106 0.0848 0.4503 1 0.0
H12 H-1 0.205 0.2188 0.6322 1 0.0
H4 H-1 0.1016 0.0521 0.555 1 0.0
S1 S-2 0.34532 0.7201 0.33706 1 0.0
Cu1 Cu+1 0.2883 0.7995 0.4551 1 0.0
I2 I-1 0.00525 0.00078 0.2519 1 0.0
H15 H-1 0.4456 0.2359 0.2208 1 0.0
Cu3 Cu+1 0.28909 0.8016 0.19024 1 0.0
C7 C+4 0.3479 0.2419 0.3369 1 0.0
C4 C+4 0.1552 0.2568 0.6287 1 0.0
H24 H-1 0.4257 0.0311 0.4101 1 0.0
H20 H-1 0.329 0.1944 0.3871 1 0.0
H3 H-1 0.1981 0.3044 0.4972 1 0.0
H10 H-1 0.1297 0.2001 0.6691 1 0.0
H1 H-1 0.1344 0.4226 0.4859 1 0.0
N2 N-3 0.4294 0.233 0.3564 1 0.0
N1 N-3 0.1123 0.2486 0.5275 1 0.0
H13 H-1 0.5175 0.2816 0.2954 1 0.0
H21 H-1 0.328 0.1946 0.2772 1 0.0
H2 H-1 0.1284 0.2935 0.4127 1 0.0
I1 I-1 0.33524 0.98264 0.5751 1 0.0
H22 H-1 0.4999 0.0618 0.3731 1 0.0
H18 H-1 0.456 0.3951 0.4577 1 0.0
C1 C+4 0.1449 0.3209 0.4784 1 0.0
Cu2 Cu+1 0.108 0.82857 0.27724 1 0.0
H23 H-1 0.4247 0.0314 0.3003 1 0.0
H19 H-1 0.3328 0.3427 0.3333 1 0.0
C3 C+4 0.0319 0.2579 0.5077 1 0.0
H16 H-1 0.522 0.2834 0.4606 1 0.0
S3 S-2 0.16592 0.7421 0.16387 1 0.0
H8 H-1 0.0126 0.2261 0.4435 1 0.0
Mo1 Mo+6 0.22254 0.64292 0.30528 1 0.0
C8 C+4 0.4464 0.0757 0.3603 1 0.0
H14 H-1 0.4506 0.3918 0.2673 1 0.0
H5 H-1 0.1804 0.0955 0.5346 1 0.0
H17 H-1 0.452 0.2403 0.5035 1 0.0
H7 H-1 0.0122 0.1965 0.5513 1 0.0
C5 C+4 0.4638 0.2907 0.2781 1 0.0
O1 O-2 0.2156 0.4594 0.3024 1 0.0
I3 I-1 0.3399 0.9806 0.09352 1 0.0
C2 C+4 0.1272 0.1112 0.5161 1 0.0
H11 H-1 0.1583 0.3568 0.6495 1 0.0
